data_7707486
loop_
_publ_author_name
'Dodonov, Vladimir A.'
'Kushnerova, Olga A.'
'Baranov, Evgeny V.'
'Novikov, Alexander S.'
'Fedushkin, Igor L.'

_publ_section_title
;
 Activation and modification of carbon dioxide by redox-active low-valent
 gallium species.
;
_journal_issue 25
_journal_name_full 'Dalton transactions (Cambridge, England : 2003)'
_journal_page_first 8899
_journal_page_last 8906
_journal_paper_doi 10.1039/d1dt01199e
_journal_volume 50
_journal_year 2021
_chemical_formula_sum 'C51 H75 Cl Ga N2 Na O4 Si'
_chemical_formula_weight 936.38
_space_group_crystal_system orthorhombic
_space_group_IT_number 40
_space_group_name_Hall 'A 2 -2a'
_space_group_name_H-M_alt 'A m a 2'
_atom_sites_solution_hydrogens geom
_atom_sites_solution_primary dual
_atom_sites_solution_secondary difmap
_audit_creation_method SHELXL-2018/3
_audit_update_record
;
2021-05-04 deposited with the CCDC.	2021-05-25 downloaded from the CCDC.
;
_cell_angle_alpha 90
_cell_angle_beta 90
_cell_angle_gamma 90
_cell_formula_units_Z 4
_cell_length_a 19.4444(7)
_cell_length_b 17.6536(6)
_cell_length_c 14.8679(5)
_cell_measurement_reflns_used 9706
_cell_measurement_temperature 100(2)
_cell_measurement_theta_max 30.10
_cell_measurement_theta_min 2.31
_cell_volume 5103.6(3)
_computing_cell_refinement 'Bruker SAINT'
_computing_data_collection 'Bruker APEX3'
_computing_data_reduction 'Bruker SAINT'
_computing_molecular_graphics 'Bruker SHELXTL'
_computing_publication_material 'Bruker SHELXTL'
_computing_structure_refinement 'SHELXL-2018/3 (Sheldrick, 2018)'
_computing_structure_solution 'SHELXT 2014/5 (Sheldrick, 2014)'
_diffrn_ambient_temperature 100(2)
_diffrn_measured_fraction_theta_full 0.996
_diffrn_measured_fraction_theta_max 0.997
_diffrn_measurement_device_type 'Bruker D8 Quest CMOS'
_diffrn_measurement_method '\f and \w scans'
_diffrn_radiation_type MoK\a
_diffrn_radiation_wavelength 0.71073
_diffrn_reflns_av_R_equivalents 0.0259
_diffrn_reflns_av_unetI/netI 0.0294
_diffrn_reflns_Laue_measured_fraction_full 0.996
_diffrn_reflns_Laue_measured_fraction_max 0.997
_diffrn_reflns_limit_h_max 25
_diffrn_reflns_limit_h_min -25
_diffrn_reflns_limit_k_max 23
_diffrn_reflns_limit_k_min -23
_diffrn_reflns_limit_l_max 19
_diffrn_reflns_limit_l_min -19
_diffrn_reflns_number 35057
_diffrn_reflns_point_group_measured_fraction_full 0.988
_diffrn_reflns_point_group_measured_fraction_max 0.991
_diffrn_reflns_theta_full 25.242
_diffrn_reflns_theta_max 27.991
_diffrn_reflns_theta_min 2.307
_diffrn_source 'microfocus sealed tube'
_exptl_absorpt_coefficient_mu 0.667
_exptl_absorpt_correction_T_max 0.8497
_exptl_absorpt_correction_T_min 0.7687
_exptl_absorpt_correction_type multi-scan
_exptl_absorpt_process_details 'SADABS 2016/2 (Bruker AXS Inc.)'
_exptl_crystal_colour black
_exptl_crystal_density_diffrn 1.219
_exptl_crystal_description prism
_exptl_crystal_F_000 2000
_exptl_crystal_size_max 0.597
_exptl_crystal_size_mid 0.224
_exptl_crystal_size_min 0.202
_refine_diff_density_max 0.507
_refine_diff_density_min -0.339
_refine_diff_density_rms 0.054
_refine_ls_abs_structure_details
;
 Flack x determined using 2677 quotients [(I+)-(I-)]/[(I+)+(I-)]
 (Parsons, Flack and Wagner, Acta Cryst. B69 (2013) 249-259).
;
_refine_ls_abs_structure_Flack 0.026(3)
_refine_ls_extinction_method none
_refine_ls_goodness_of_fit_ref 1.033
_refine_ls_hydrogen_treatment constr
_refine_ls_matrix_type full
_refine_ls_number_parameters 342
_refine_ls_number_reflns 6304
_refine_ls_number_restraints 82
_refine_ls_restrained_S_all 1.090
_refine_ls_R_factor_all 0.0382
_refine_ls_R_factor_gt 0.0348
_refine_ls_shift/su_max 0.000
_refine_ls_shift/su_mean 0.000
_refine_ls_structure_factor_coef Fsqd
_refine_ls_weighting_details 'w=1/[\s^2^(Fo^2^)+(0.0552P)^2^+2.7493P] where P=(Fo^2^+2Fc^2^)/3'
_refine_ls_weighting_scheme calc
_refine_ls_wR_factor_gt 0.0898
_refine_ls_wR_factor_ref 0.0917
_reflns_Friedel_coverage 0.915
_reflns_Friedel_fraction_full 0.979
_reflns_Friedel_fraction_max 0.984
_reflns_number_gt 5936
_reflns_number_total 6304
_reflns_threshold_expression 'I > 2\s(I)'
_cod_data_source_file d1dt01199e25.cif
_cod_data_source_block gabianclotmsnam
_cod_depositor_comments 'Adding full bibliography for 7707480--7707489.cif.'
_cod_database_code 7707486
_shelx_shelxl_version_number 2018/3
_shelx_space_group_comment
;
The symmetry employed for this shelxl refinement is uniquely defined
by the following loop, which should always be used as a source of
symmetry information in preference to the above space-group names.
They are only intended as comments.
;
_shelx_estimated_absorpt_t_min 0.692
_shelx_estimated_absorpt_t_max 0.877

loop_
_space_group_symop_operation_xyz
'x, y, z'
'-x, -y, z'
'x+1/2, -y, z'
'-x+1/2, y, z'
'x, y+1/2, z+1/2'
'-x, -y+1/2, z+1/2'
'x+1/2, -y+1/2, z+1/2'
'-x+1/2, y+1/2, z+1/2'

loop_
_atom_site_label
_atom_site_type_symbol
_atom_site_fract_x
_atom_site_fract_y
_atom_site_fract_z
_atom_site_U_iso_or_equiv
_atom_site_adp_type
_atom_site_occupancy
_atom_site_site_symmetry_order
_atom_site_calc_flag
_atom_site_refinement_flags_posn
_atom_site_refinement_flags_adp
_atom_site_refinement_flags_occupancy
_atom_site_disorder_assembly
_atom_site_disorder_group
Ga1 Ga 0.750000 0.77570(2) 0.45762(3) 0.02154(10) Uani 1 2 d S T P . .
Na1 Na 0.750000 0.83876(10) 0.67151(11) 0.0331(4) Uani 1 2 d S T P A .
Cl1 Cl 0.750000 0.89687(6) 0.49851(7) 0.0381(2) Uani 1 2 d S T P A .
Si1 Si 0.750000 0.65158(8) 0.61501(10) 0.0556(5) Uani 1 2 d S T P . .
O1 O 0.750000 0.73497(16) 0.5704(2) 0.0285(6) Uani 1 2 d S T P A .
N1 N 0.67971(13) 0.74718(15) 0.37509(17) 0.0271(5) Uani 1 1 d . . . . .
C1 C 0.71445(15) 0.72703(16) 0.2964(2) 0.0268(6) Uani 1 1 d . . . . .
C2 C 0.68992(18) 0.6983(2) 0.2098(2) 0.0347(7) Uani 1 1 d . . . . .
C3 C 0.6268(2) 0.6850(3) 0.1702(3) 0.0515(10) Uani 1 1 d . . . . .
H3A H 0.585223 0.696733 0.200689 0.062 Uiso 1 1 calc R U . . .
C4 C 0.6259(3) 0.6530(3) 0.0822(3) 0.0661(13) Uani 1 1 d . . . . .
H4A H 0.582696 0.644028 0.054414 0.079 Uiso 1 1 calc R U . . .
C5 C 0.6842(3) 0.6348(3) 0.0358(3) 0.0612(12) Uani 1 1 d . . . . .
H5A H 0.680819 0.612467 -0.022154 0.073 Uiso 1 1 calc R U . . .
C6 C 0.750000 0.6491(3) 0.0741(4) 0.0478(13) Uani 1 2 d S T P . .
C7 C 0.750000 0.6815(3) 0.1598(3) 0.0357(10) Uani 1 2 d S T P . .
C8 C 0.60961(16) 0.7712(2) 0.3698(2) 0.0348(7) Uani 1 1 d . . . . .
C9 C 0.55819(19) 0.7255(3) 0.4095(3) 0.0515(10) Uani 1 1 d . . . . .
C10 C 0.4897(2) 0.7508(5) 0.4027(4) 0.0778(16) Uani 1 1 d . . . . .
H10A H 0.454373 0.721548 0.429916 0.093 Uiso 1 1 calc R U . . .
C11 C 0.4725(2) 0.8150(5) 0.3589(4) 0.088(2) Uani 1 1 d . . . . .
H11A H 0.425514 0.829261 0.353898 0.106 Uiso 1 1 calc R U . . .
C12 C 0.5233(2) 0.8603(4) 0.3211(3) 0.0693(14) Uani 1 1 d . . . . .
H12A H 0.511164 0.906038 0.291369 0.083 Uiso 1 1 calc R U . . .
C13 C 0.5924(2) 0.8388(3) 0.3269(3) 0.0446(9) Uani 1 1 d . . . . .
C14 C 0.5766(2) 0.6519(3) 0.4558(4) 0.0607(10) Uani 1 1 d . . . . .
H14A H 0.621153 0.659871 0.487961 0.073 Uiso 1 1 calc R U . . .
C15 C 0.5876(3) 0.5887(3) 0.3871(4) 0.0737(15) Uani 1 1 d . . . . .
H15A H 0.600228 0.541889 0.418430 0.110 Uiso 1 1 calc R U . . .
H15B H 0.624662 0.603125 0.345782 0.110 Uiso 1 1 calc R U . . .
H15C H 0.545126 0.580630 0.353033 0.110 Uiso 1 1 calc R U . . .
C16 C 0.5236(3) 0.6246(5) 0.5257(4) 0.094(2) Uani 1 1 d . . . . .
H16A H 0.543387 0.583114 0.561097 0.141 Uiso 1 1 calc R U . . .
H16B H 0.482198 0.606623 0.494745 0.141 Uiso 1 1 calc R U . . .
H16C H 0.511520 0.666602 0.565762 0.141 Uiso 1 1 calc R U . . .
C17 C 0.6449(2) 0.8933(2) 0.2905(3) 0.0486(9) Uani 1 1 d . . . . .
H17A H 0.691335 0.872311 0.305319 0.058 Uiso 1 1 calc R U . . .
C18 C 0.6409(3) 0.9004(3) 0.1881(3) 0.0678(14) Uani 1 1 d . . . . .
H18A H 0.678547 0.932574 0.166579 0.102 Uiso 1 1 calc R U . . .
H18B H 0.596760 0.923215 0.171207 0.102 Uiso 1 1 calc R U . . .
H18C H 0.644726 0.850073 0.160793 0.102 Uiso 1 1 calc R U . . .
C19 C 0.6399(3) 0.9722(3) 0.3353(4) 0.0768(16) Uani 1 1 d . . . . .
H19A H 0.638243 0.966298 0.400788 0.115 Uiso 1 1 calc R U . . .
H19B H 0.598057 0.997856 0.314652 0.115 Uiso 1 1 calc R U . . .
H19C H 0.680188 1.002557 0.318795 0.115 Uiso 1 1 calc R U . . .
C20 C 0.750000 0.5749(3) 0.5270(5) 0.0646(18) Uani 1 2 d S T P A .
H20A H 0.771398 0.594032 0.471836 0.097 Uiso 0.5 1 calc R U P . .
H20B H 0.702558 0.559508 0.514262 0.097 Uiso 0.5 1 calc R U P . .
H20C H 0.776044 0.531143 0.549120 0.097 Uiso 0.5 1 calc R U P . .
C21 C 0.8281(5) 0.6430(4) 0.6869(4) 0.101(2) Uani 1 1 d . U . . .
H21A H 0.827203 0.594420 0.718707 0.152 Uiso 1 1 calc R U . . .
H21B H 0.828909 0.684491 0.730672 0.152 Uiso 1 1 calc R U . . .
H21C H 0.869309 0.645637 0.649028 0.152 Uiso 1 1 calc R U . . .
O2 O 0.750000 0.8080(3) 0.8215(2) 0.0444(8) Uani 1 2 d S T P A .
C22 C 0.8065(3) 0.7996(5) 0.8791(3) 0.088(2) Uani 1 1 d . . . . .
H22A H 0.848016 0.823095 0.852558 0.105 Uiso 1 1 calc R U . A .
H22B H 0.815988 0.745270 0.890170 0.105 Uiso 1 1 calc R U . . .
C23 C 0.7873(4) 0.8386(4) 0.9652(4) 0.102(2) Uani 1 1 d . U . . .
H23A H 0.805441 0.810719 1.017793 0.123 Uiso 1 1 calc R U . . .
H23B H 0.805439 0.891040 0.966353 0.123 Uiso 1 1 calc R U . . .
O3 O 0.6294(3) 0.8556(4) 0.6782(4) 0.0505(13) Uani 0.5 1 d D U P A 1
C24 C 0.5919(6) 0.9024(6) 0.7395(6) 0.076(3) Uani 0.5 1 d D U P A 1
H24A H 0.623283 0.932084 0.778305 0.091 Uiso 0.5 1 calc R U P A 1
H24B H 0.560954 0.871769 0.777954 0.091 Uiso 0.5 1 calc R U P A 1
C25 C 0.5509(6) 0.9541(7) 0.6767(6) 0.083(3) Uani 0.5 1 d D U P A 1
H25A H 0.566276 1.007275 0.682826 0.100 Uiso 0.5 1 calc R U P A 1
H25B H 0.501147 0.951434 0.690789 0.100 Uiso 0.5 1 calc R U P A 1
C26 C 0.5647(5) 0.9248(5) 0.5815(6) 0.061(2) Uani 0.5 1 d D U P A 1
H26A H 0.601635 0.954062 0.551518 0.073 Uiso 0.5 1 calc R U P A 1
H26B H 0.522686 0.926206 0.543925 0.073 Uiso 0.5 1 calc R U P A 1
C27 C 0.5873(5) 0.8435(5) 0.6014(6) 0.059(3) Uani 0.5 1 d D U P A 1
H27A H 0.547530 0.810424 0.615347 0.070 Uiso 0.5 1 calc R U P A 1
H27B H 0.613670 0.821468 0.550780 0.070 Uiso 0.5 1 calc R U P A 1
O3' O 0.6502(3) 0.9054(3) 0.6914(4) 0.0520(14) Uani 0.5 1 d D U P A -2
C24' C 0.5881(5) 0.8951(6) 0.6440(8) 0.081(3) Uani 0.5 1 d D U P A -2
H24C H 0.590373 0.919655 0.584203 0.098 Uiso 0.5 1 calc R U P A -2
H24D H 0.548910 0.916669 0.677929 0.098 Uiso 0.5 1 calc R U P A -2
C25' C 0.5809(6) 0.8096(6) 0.6347(8) 0.067(3) Uani 0.5 1 d D U P A -2
H25C H 0.538779 0.797899 0.601198 0.101 Uiso 0.5 1 calc R U P A -2
H25D H 0.578424 0.786583 0.694562 0.101 Uiso 0.5 1 calc R U P A -2
H25E H 0.620713 0.789371 0.602281 0.101 Uiso 0.5 1 calc R U P A -2
C26' C 0.6598(6) 0.9843(4) 0.7122(9) 0.081(3) Uani 0.5 1 d D U P A -2
H26C H 0.622250 1.001462 0.752257 0.097 Uiso 0.5 1 calc R U P A -2
H26D H 0.657147 1.014237 0.655931 0.097 Uiso 0.5 1 calc R U P A -2
C27' C 0.7293(5) 0.9993(6) 0.7580(9) 0.090(4) Uani 0.5 1 d D U P A -2
H27C H 0.737394 1.054063 0.761323 0.135 Uiso 0.5 1 calc R U P A -2
H27D H 0.766134 0.975454 0.723099 0.135 Uiso 0.5 1 calc R U P A -2
H27E H 0.728697 0.978076 0.818906 0.135 Uiso 0.5 1 calc R U P A -2

loop_
_atom_site_aniso_label
_atom_site_aniso_U_11
_atom_site_aniso_U_22
_atom_site_aniso_U_33
_atom_site_aniso_U_23
_atom_site_aniso_U_13
_atom_site_aniso_U_12
Ga1 0.02419(17) 0.02109(17) 0.01935(17) 0.00211(18) 0.000 0.000
Na1 0.0363(9) 0.0389(10) 0.0239(8) -0.0047(7) 0.000 0.000
Cl1 0.0598(7) 0.0235(5) 0.0311(5) 0.0002(4) 0.000 0.000
Si1 0.1091(14) 0.0272(6) 0.0305(7) 0.0097(5) 0.000 0.000
O1 0.0409(17) 0.0245(14) 0.0201(14) 0.0032(10) 0.000 0.000
N1 0.0237(11) 0.0352(12) 0.0225(11) -0.0004(10) 0.0002(9) -0.0026(10)
C1 0.0301(15) 0.0290(14) 0.0213(13) -0.0007(10) -0.0022(11) -0.0024(11)
C2 0.0432(17) 0.0370(16) 0.0240(14) -0.0010(12) -0.0024(12) -0.0075(14)
C3 0.049(2) 0.072(3) 0.0336(18) -0.0046(17) -0.0075(16) -0.020(2)
C4 0.070(3) 0.092(4) 0.036(2) -0.009(2) -0.014(2) -0.031(3)
C5 0.095(4) 0.062(3) 0.0262(18) -0.0085(17) -0.010(2) -0.019(3)
C6 0.076(4) 0.043(3) 0.024(2) -0.0034(19) 0.000 0.000
C7 0.052(3) 0.032(2) 0.023(2) -0.0025(17) 0.000 0.000
C8 0.0246(14) 0.054(2) 0.0258(14) -0.0038(12) -0.0012(11) 0.0004(13)
C9 0.0297(17) 0.088(3) 0.037(2) -0.0049(18) 0.0025(14) -0.0142(17)
C10 0.030(2) 0.144(5) 0.060(3) -0.005(3) 0.0060(19) -0.016(3)
C11 0.029(2) 0.170(7) 0.066(3) -0.004(4) -0.006(2) 0.022(3)
C12 0.045(2) 0.109(4) 0.054(3) -0.009(3) -0.0121(19) 0.033(3)
C13 0.0344(18) 0.066(3) 0.0334(17) -0.0026(17) -0.0034(14) 0.0122(17)
C14 0.055(2) 0.079(3) 0.048(2) 0.007(3) 0.006(2) -0.0349(19)
C15 0.080(3) 0.079(3) 0.061(3) -0.001(3) 0.005(3) -0.042(3)
C16 0.091(4) 0.120(5) 0.072(4) -0.001(3) 0.029(3) -0.063(4)
C17 0.055(2) 0.047(2) 0.044(2) 0.0084(16) -0.0086(17) 0.0186(17)
C18 0.083(4) 0.074(3) 0.046(3) 0.013(2) -0.004(2) 0.002(3)
C19 0.116(5) 0.047(2) 0.068(3) 0.008(2) -0.022(3) 0.032(3)
C20 0.104(5) 0.025(2) 0.065(4) 0.001(2) 0.000 0.000
C21 0.160(5) 0.075(3) 0.069(3) 0.008(3) -0.053(4) 0.043(4)
O2 0.0375(17) 0.070(2) 0.0255(16) 0.0041(16) 0.000 0.000
C22 0.052(3) 0.171(6) 0.039(3) 0.024(3) -0.011(2) 0.002(3)
C23 0.159(5) 0.094(3) 0.054(3) 0.001(3) -0.034(3) -0.035(3)
O3 0.041(3) 0.055(3) 0.055(3) -0.016(3) 0.008(2) 0.013(3)
C24 0.072(5) 0.082(5) 0.073(5) -0.005(4) 0.006(4) 0.013(4)
C25 0.079(5) 0.077(5) 0.094(6) 0.004(5) 0.003(5) 0.010(5)
C26 0.057(4) 0.069(5) 0.056(4) 0.007(4) -0.006(4) 0.002(4)
C27 0.052(5) 0.058(5) 0.065(5) -0.009(4) 0.004(4) 0.013(4)
O3' 0.053(3) 0.055(3) 0.048(3) 0.007(3) 0.007(2) 0.012(3)
C24' 0.076(5) 0.098(6) 0.071(5) 0.003(5) 0.006(5) 0.020(5)
C25' 0.050(5) 0.078(7) 0.074(7) 0.010(6) -0.003(5) 0.003(5)
C26' 0.088(6) 0.063(5) 0.093(6) -0.012(4) -0.001(5) 0.011(5)
C27' 0.098(9) 0.055(5) 0.117(8) 0.021(5) 0.020(6) 0.022(5)

loop_
_atom_type_symbol
_atom_type_description
_atom_type_scat_dispersion_real
_atom_type_scat_dispersion_imag
_atom_type_scat_source
C C 0.0033 0.0016 'International Tables Vol C Tables 4.2.6.8 and 6.1.1.4'
H H 0.0000 0.0000 'International Tables Vol C Tables 4.2.6.8 and 6.1.1.4'
N N 0.0061 0.0033 'International Tables Vol C Tables 4.2.6.8 and 6.1.1.4'
O O 0.0106 0.0060 'International Tables Vol C Tables 4.2.6.8 and 6.1.1.4'
Na Na 0.0362 0.0249 'International Tables Vol C Tables 4.2.6.8 and 6.1.1.4'
Si Si 0.0817 0.0704 'International Tables Vol C Tables 4.2.6.8 and 6.1.1.4'
Cl Cl 0.1484 0.1585 'International Tables Vol C Tables 4.2.6.8 and 6.1.1.4'
Ga Ga 0.2307 1.6083 'International Tables Vol C Tables 4.2.6.8 and 6.1.1.4'

loop_
_geom_angle_atom_site_label_1
_geom_angle_atom_site_label_2
_geom_angle_atom_site_label_3
_geom_angle
_geom_angle_site_symmetry_1
_geom_angle_site_symmetry_3
_geom_angle_publ_flag
O1 Ga1 N1 119.21(9) . 4_655 ?
O1 Ga1 N1 119.21(9) . . ?
N1 Ga1 N1 91.72(15) 4_655 . ?
O1 Ga1 Cl1 97.35(10) . . ?
N1 Ga1 Cl1 115.49(8) 4_655 . ?
N1 Ga1 Cl1 115.49(8) . . ?
O3' Na1 O2 89.76(17) . . ?
O3' Na1 O3 140.4(3) . 4_655 ?
O2 Na1 O3 89.36(15) . 4_655 ?
O2 Na1 O3 89.36(15) . . ?
O3 Na1 O3 164.8(3) 4_655 . ?
O3' Na1 O1 118.64(17) . . ?
O2 Na1 O1 115.70(15) . . ?
O3 Na1 O1 97.09(14) 4_655 . ?
O3 Na1 O1 97.10(15) . . ?
O3' Na1 Cl1 85.98(15) . . ?
O2 Na1 Cl1 171.93(14) . . ?
O3 Na1 Cl1 89.57(16) 4_655 . ?
O3 Na1 Cl1 89.57(16) . . ?
O1 Na1 Cl1 72.37(9) . . ?
Ga1 Cl1 Na1 84.12(5) . . ?
O1 Si1 C21 108.0(2) . 4_655 ?
O1 Si1 C21 108.0(2) . . ?
C21 Si1 C21 109.2(6) 4_655 . ?
O1 Si1 C20 111.7(2) . . ?
C21 Si1 C20 109.9(2) 4_655 . ?
C21 Si1 C20 109.9(2) . . ?
O1 Si1 Na1 38.52(12) . . ?
C21 Si1 Na1 86.4(2) 4_655 . ?
C21 Si1 Na1 86.4(2) . . ?
C20 Si1 Na1 150.2(2) . . ?
Si1 O1 Ga1 137.48(19) . . ?
Si1 O1 Na1 116.37(17) . . ?
Ga1 O1 Na1 106.16(14) . . ?
C1 N1 C8 119.4(2) . . ?
C1 N1 Ga1 105.06(18) . . ?
C8 N1 Ga1 129.9(2) . . ?
C1 C1 N1 118.92(16) 4_655 . ?
C1 C1 C2 109.03(19) 4_655 . ?
N1 C1 C2 131.9(3) . . ?
C3 C2 C7 118.2(3) . . ?
C3 C2 C1 136.4(3) . . ?
C7 C2 C1 105.4(3) . . ?
C2 C3 C4 118.0(4) . . ?
C2 C3 H3A 121.0 . . ?
C4 C3 H3A 121.0 . . ?
C5 C4 C3 123.2(4) . . ?
C5 C4 H4A 118.4 . . ?
C3 C4 H4A 118.4 . . ?
C4 C5 C6 120.2(4) . . ?
C4 C5 H5A 119.9 . . ?
C6 C5 H5A 119.9 . . ?
C7 C6 C5 115.9(3) . 4_655 ?
C7 C6 C5 115.9(3) . . ?
C5 C6 C5 128.1(5) 4_655 . ?
C6 C7 C2 124.4(2) . 4_655 ?
C6 C7 C2 124.4(2) . . ?
C2 C7 C2 111.1(4) 4_655 . ?
C13 C8 C9 120.6(3) . . ?
C13 C8 N1 120.5(3) . . ?
C9 C8 N1 118.9(3) . . ?
C10 C9 C8 117.3(5) . . ?
C10 C9 C14 121.8(4) . . ?
C8 C9 C14 120.8(3) . . ?
C11 C10 C9 122.4(5) . . ?
C11 C10 H10A 118.8 . . ?
C9 C10 H10A 118.8 . . ?
C10 C11 C12 120.1(4) . . ?
C10 C11 H11A 120.0 . . ?
C12 C11 H11A 120.0 . . ?
C11 C12 C13 120.1(5) . . ?
C11 C12 H12A 120.0 . . ?
C13 C12 H12A 120.0 . . ?
C8 C13 C12 119.5(4) . . ?
C8 C13 C17 123.3(3) . . ?
C12 C13 C17 117.1(4) . . ?
C9 C14 C15 110.9(4) . . ?
C9 C14 C16 114.7(5) . . ?
C15 C14 C16 108.5(4) . . ?
C9 C14 H14A 107.5 . . ?
C15 C14 H14A 107.5 . . ?
C16 C14 H14A 107.5 . . ?
C14 C15 H15A 109.5 . . ?
C14 C15 H15B 109.5 . . ?
H15A C15 H15B 109.5 . . ?
C14 C15 H15C 109.5 . . ?
H15A C15 H15C 109.5 . . ?
H15B C15 H15C 109.5 . . ?
C14 C16 H16A 109.5 . . ?
C14 C16 H16B 109.5 . . ?
H16A C16 H16B 109.5 . . ?
C14 C16 H16C 109.5 . . ?
H16A C16 H16C 109.5 . . ?
H16B C16 H16C 109.5 . . ?
C13 C17 C18 112.0(4) . . ?
C13 C17 C19 112.2(4) . . ?
C18 C17 C19 110.6(4) . . ?
C13 C17 H17A 107.2 . . ?
C18 C17 H17A 107.2 . . ?
C19 C17 H17A 107.2 . . ?
C17 C18 H18A 109.5 . . ?
C17 C18 H18B 109.5 . . ?
H18A C18 H18B 109.5 . . ?
C17 C18 H18C 109.5 . . ?
H18A C18 H18C 109.5 . . ?
H18B C18 H18C 109.5 . . ?
C17 C19 H19A 109.5 . . ?
C17 C19 H19B 109.5 . . ?
H19A C19 H19B 109.5 . . ?
C17 C19 H19C 109.5 . . ?
H19A C19 H19C 109.5 . . ?
H19B C19 H19C 109.5 . . ?
Si1 C20 H20A 109.5 . . ?
Si1 C20 H20B 109.5 . . ?
H20A C20 H20B 109.5 . . ?
Si1 C20 H20C 109.5 . . ?
H20A C20 H20C 109.5 . . ?
H20B C20 H20C 109.5 . . ?
Si1 C20 H20A 109.5(9) . 4_655 ?
H20A C20 H20A 50.2 . 4_655 ?
H20B C20 H20A 62.2 . 4_655 ?
H20C C20 H20A 140.5 . 4_655 ?
Si1 C20 H20B 109.47(13) . 4_655 ?
H20A C20 H20B 62.2 . 4_655 ?
H20B C20 H20B 140.5 . 4_655 ?
H20C C20 H20B 50.2 . 4_655 ?
H20A C20 H20B 109.5 4_655 4_655 ?
Si1 C20 H20C 109.5(10) . 4_655 ?
H20A C20 H20C 140.5 . 4_655 ?
H20B C20 H20C 50.2 . 4_655 ?
H20C C20 H20C 62.2 . 4_655 ?
H20A C20 H20C 109.5 4_655 4_655 ?
H20B C20 H20C 109.5 4_655 4_655 ?
Si1 C21 H21A 109.5 . . ?
Si1 C21 H21B 109.5 . . ?
H21A C21 H21B 109.5 . . ?
Si1 C21 H21C 109.5 . . ?
H21A C21 H21C 109.5 . . ?
H21B C21 H21C 109.5 . . ?
C22 O2 C22 103.3(5) . 4_655 ?
C22 O2 Na1 128.3(3) . . ?
C22 O2 Na1 128.3(3) 4_655 . ?
O2 C22 C23 106.1(5) . . ?
O2 C22 H22A 110.5 . . ?
C23 C22 H22A 110.5 . . ?
O2 C22 H22B 110.5 . . ?
C23 C22 H22B 110.5 . . ?
H22A C22 H22B 108.7 . . ?
C23 C23 C22 104.4(3) 4_655 . ?
C23 C23 H23A 110.9 4_655 . ?
C22 C23 H23A 110.9 . . ?
C23 C23 H23B 110.9 4_655 . ?
C22 C23 H23B 110.9 . . ?
H23A C23 H23B 108.9 . . ?
C27 O3 C24 107.7(7) . . ?
C27 O3 Na1 121.3(5) . . ?
C24 O3 Na1 127.2(6) . . ?
O3 C24 C25 102.8(7) . . ?
O3 C24 H24A 111.2 . . ?
C25 C24 H24A 111.2 . . ?
O3 C24 H24B 111.2 . . ?
C25 C24 H24B 111.2 . . ?
H24A C24 H24B 109.1 . . ?
C24 C25 C26 105.8(7) . . ?
C24 C25 H25A 110.6 . . ?
C26 C25 H25A 110.6 . . ?
C24 C25 H25B 110.6 . . ?
C26 C25 H25B 110.6 . . ?
H25A C25 H25B 108.7 . . ?
C25 C26 C27 100.9(7) . . ?
C25 C26 H26A 111.6 . . ?
C27 C26 H26A 111.6 . . ?
C25 C26 H26B 111.6 . . ?
C27 C26 H26B 111.6 . . ?
H26A C26 H26B 109.4 . . ?
O3 C27 C26 100.3(7) . . ?
O3 C27 H27A 111.7 . . ?
C26 C27 H27A 111.7 . . ?
O3 C27 H27B 111.7 . . ?
C26 C27 H27B 111.7 . . ?
H27A C27 H27B 109.5 . . ?
C24' O3' C26' 110.0(7) . . ?
C24' O3' Na1 126.5(6) . . ?
C26' O3' Na1 114.5(6) . . ?
O3' C24' C25' 104.6(8) . . ?
O3' C24' H24C 110.8 . . ?
C25' C24' H24C 110.8 . . ?
O3' C24' H24D 110.8 . . ?
C25' C24' H24D 110.8 . . ?
H24C C24' H24D 108.9 . . ?
C24' C25' H25C 109.5 . . ?
C24' C25' H25D 109.5 . . ?
H25C C25' H25D 109.5 . . ?
C24' C25' H25E 109.5 . . ?
H25C C25' H25E 109.5 . . ?
H25D C25' H25E 109.5 . . ?
O3' C26' C27' 112.1(8) . . ?
O3' C26' H26C 109.2 . . ?
C27' C26' H26C 109.2 . . ?
O3' C26' H26D 109.2 . . ?
C27' C26' H26D 109.2 . . ?
H26C C26' H26D 107.9 . . ?
C26' C27' H27C 109.5 . . ?
C26' C27' H27D 109.5 . . ?
H27C C27' H27D 109.5 . . ?
C26' C27' H27E 109.5 . . ?
H27C C27' H27E 109.5 . . ?
H27D C27' H27E 109.5 . . ?

loop_
_geom_bond_atom_site_label_1
_geom_bond_atom_site_label_2
_geom_bond_distance
_geom_bond_site_symmetry_2
_geom_bond_publ_flag
Ga1 O1 1.824(3) . ?
Ga1 N1 1.904(2) 4_655 ?
Ga1 N1 1.904(2) . ?
Ga1 Cl1 2.2238(11) . ?
Na1 O3' 2.289(6) . ?
Na1 O2 2.295(4) . ?
Na1 O3 2.365(5) 4_655 ?
Na1 O3 2.365(5) . ?
Na1 O1 2.370(3) . ?
Na1 Cl1 2.769(2) . ?
Si1 O1 1.615(3) . ?
Si1 C21 1.863(6) 4_655 ?
Si1 C21 1.863(6) . ?
Si1 C20 1.883(7) . ?
N1 C1 1.397(4) . ?
N1 C8 1.429(4) . ?
C1 C1 1.383(6) 4_655 ?
C1 C2 1.463(4) . ?
C2 C3 1.382(5) . ?
C2 C7 1.417(4) . ?
C3 C4 1.425(6) . ?
C3 H3A 0.9500 . ?
C4 C5 1.365(7) . ?
C4 H4A 0.9500 . ?
C5 C6 1.423(6) . ?
C5 H5A 0.9500 . ?
C6 C7 1.397(7) . ?
C8 C13 1.395(6) . ?
C8 C9 1.412(5) . ?
C9 C10 1.407(7) . ?
C9 C14 1.515(7) . ?
C10 C11 1.350(10) . ?
C10 H10A 0.9500 . ?
C11 C12 1.391(9) . ?
C11 H11A 0.9500 . ?
C12 C13 1.398(5) . ?
C12 H12A 0.9500 . ?
C13 C17 1.505(6) . ?
C14 C15 1.527(7) . ?
C14 C16 1.541(6) . ?
C14 H14A 1.0000 . ?
C15 H15A 0.9800 . ?
C15 H15B 0.9800 . ?
C15 H15C 0.9800 . ?
C16 H16A 0.9800 . ?
C16 H16B 0.9800 . ?
C16 H16C 0.9800 . ?
C17 C18 1.530(6) . ?
C17 C19 1.547(6) . ?
C17 H17A 1.0000 . ?
C18 H18A 0.9800 . ?
C18 H18B 0.9800 . ?
C18 H18C 0.9800 . ?
C19 H19A 0.9800 . ?
C19 H19B 0.9800 . ?
C19 H19C 0.9800 . ?
C20 H20A 0.9800 . ?
C20 H20B 0.9800 . ?
C20 H20C 0.9800 . ?
C20 H20A 0.98(4) 4_655 ?
C20 H20B 0.980(6) 4_655 ?
C20 H20C 0.98(5) 4_655 ?
C21 H21A 0.9800 . ?
C21 H21B 0.9800 . ?
C21 H21C 0.9800 . ?
O2 C22 1.401(5) . ?
O2 C22 1.401(5) 4_655 ?
C22 C23 1.500(9) . ?
C22 H22A 0.9900 . ?
C22 H22B 0.9900 . ?
C23 C23 1.451(14) 4_655 ?
C23 H23A 0.9900 . ?
C23 H23B 0.9900 . ?
O3 C27 1.422(6) . ?
O3 C24 1.432(6) . ?
C24 C25 1.530(7) . ?
C24 H24A 0.9900 . ?
C24 H24B 0.9900 . ?
C25 C26 1.531(7) . ?
C25 H25A 0.9900 . ?
C25 H25B 0.9900 . ?
C26 C27 1.531(7) . ?
C26 H26A 0.9900 . ?
C26 H26B 0.9900 . ?
C27 H27A 0.9900 . ?
C27 H27B 0.9900 . ?
O3' C24' 1.409(7) . ?
O3' C26' 1.440(6) . ?
C24' C25' 1.523(7) . ?
C24' H24C 0.9900 . ?
C24' H24D 0.9900 . ?
C25' H25C 0.9800 . ?
C25' H25D 0.9800 . ?
C25' H25E 0.9800 . ?
C26' C27' 1.537(7) . ?
C26' H26C 0.9900 . ?
C26' H26D 0.9900 . ?
C27' H27C 0.9800 . ?
C27' H27D 0.9800 . ?
C27' H27E 0.9800 . ?

loop_
_geom_torsion_atom_site_label_1
_geom_torsion_atom_site_label_2
_geom_torsion_atom_site_label_3
_geom_torsion_atom_site_label_4
_geom_torsion
_geom_torsion_site_symmetry_1
_geom_torsion_site_symmetry_2
_geom_torsion_site_symmetry_3
_geom_torsion_site_symmetry_4
_geom_torsion_publ_flag
C21 Si1 O1 Ga1 -121.0(3) 4_655 . . . ?
C21 Si1 O1 Ga1 121.0(3) . . . . ?
C20 Si1 O1 Ga1 0.000(1) . . . . ?
Na1 Si1 O1 Ga1 180.000(2) . . . . ?
C21 Si1 O1 Na1 59.0(3) 4_655 . . . ?
C21 Si1 O1 Na1 -59.0(3) . . . . ?
C20 Si1 O1 Na1 180.000(0) . . . . ?
N1 Ga1 O1 Si1 -55.30(10) 4_655 . . . ?
N1 Ga1 O1 Si1 55.30(10) . . . . ?
Cl1 Ga1 O1 Si1 180.000(1) . . . . ?
N1 Ga1 O1 Na1 124.70(10) 4_655 . . . ?
N1 Ga1 O1 Na1 -124.70(10) . . . . ?
Cl1 Ga1 O1 Na1 0.000(0) . . . . ?
C8 N1 C1 C1 159.9(2) . . . 4_655 ?
Ga1 N1 C1 C1 3.9(2) . . . 4_655 ?
C8 N1 C1 C2 -25.9(5) . . . . ?
Ga1 N1 C1 C2 178.0(3) . . . . ?
C1 C1 C2 C3 179.8(4) 4_655 . . . ?
N1 C1 C2 C3 5.2(7) . . . . ?
C1 C1 C2 C7 0.1(3) 4_655 . . . ?
N1 C1 C2 C7 -174.5(3) . . . . ?
C7 C2 C3 C4 1.8(6) . . . . ?
C1 C2 C3 C4 -177.9(4) . . . . ?
C2 C3 C4 C5 0.4(8) . . . . ?
C3 C4 C5 C6 -1.6(8) . . . . ?
C4 C5 C6 C7 0.5(7) . . . . ?
C4 C5 C6 C5 -179.3(4) . . . 4_655 ?
C5 C6 C7 C2 -1.7(7) 4_655 . . 4_655 ?
C5 C6 C7 C2 178.4(4) . . . 4_655 ?
C5 C6 C7 C2 -178.4(4) 4_655 . . . ?
C5 C6 C7 C2 1.7(7) . . . . ?
C3 C2 C7 C6 -2.9(7) . . . . ?
C1 C2 C7 C6 176.9(4) . . . . ?
C3 C2 C7 C2 -180.0(3) . . . 4_655 ?
C1 C2 C7 C2 -0.2(5) . . . 4_655 ?
C1 N1 C8 C13 -66.5(4) . . . . ?
Ga1 N1 C8 C13 82.7(4) . . . . ?
C1 N1 C8 C9 113.9(4) . . . . ?
Ga1 N1 C8 C9 -96.8(4) . . . . ?
C13 C8 C9 C10 0.7(6) . . . . ?
N1 C8 C9 C10 -179.8(4) . . . . ?
C13 C8 C9 C14 179.7(4) . . . . ?
N1 C8 C9 C14 -0.8(6) . . . . ?
C8 C9 C10 C11 1.3(8) . . . . ?
C14 C9 C10 C11 -177.7(6) . . . . ?
C9 C10 C11 C12 -2.3(9) . . . . ?
C10 C11 C12 C13 1.2(9) . . . . ?
C9 C8 C13 C12 -1.6(6) . . . . ?
N1 C8 C13 C12 178.8(4) . . . . ?
C9 C8 C13 C17 174.4(4) . . . . ?
N1 C8 C13 C17 -5.1(6) . . . . ?
C11 C12 C13 C8 0.7(7) . . . . ?
C11 C12 C13 C17 -175.6(5) . . . . ?
C10 C9 C14 C15 99.3(5) . . . . ?
C8 C9 C14 C15 -79.6(5) . . . . ?
C10 C9 C14 C16 -23.9(7) . . . . ?
C8 C9 C14 C16 157.1(4) . . . . ?
C8 C13 C17 C18 115.4(4) . . . . ?
C12 C13 C17 C18 -68.4(5) . . . . ?
C8 C13 C17 C19 -119.5(4) . . . . ?
C12 C13 C17 C19 56.7(5) . . . . ?
C22 O2 C22 C23 -38.6(9) 4_655 . . . ?
Na1 O2 C22 C23 136.6(4) . . . . ?
O2 C22 C23 C23 23.6(5) . . . 4_655 ?
C27 O3 C24 C25 -34.2(12) . . . . ?
Na1 O3 C24 C25 123.8(8) . . . . ?
O3 C24 C25 C26 5.6(12) . . . . ?
C24 C25 C26 C27 21.7(11) . . . . ?
C24 O3 C27 C26 48.6(10) . . . . ?
Na1 O3 C27 C26 -110.9(7) . . . . ?
C25 C26 C27 O3 -41.3(10) . . . . ?
C26' O3' C24' C25' -174.6(10) . . . . ?
Na1 O3' C24' C25' 40.3(11) . . . . ?
C24' O3' C26' C27' -175.9(10) . . . . ?
Na1 O3' C26' C27' -26.3(13) . . . . ?
